data_2008669
loop_
_publ_author_name
'Xu-Hui Zhu'
'Xiao-Feng Chen'
'Yong-Jiang Liu'
'Cun-Ying Duan'
'Xiao-Zeng You'
'Yu-Peng Tian'
'Fu-Xing Xie'

_publ_section_title
;
 2,2'-Ethylenedioxydibenzaldehyde bis(thiosemicarbazone) bis(dimethyl
 sulfoxide)
;
_journal_issue 7
_journal_name_full 'Acta Crystallographica Section C'
_journal_page_first 1175
_journal_page_last 1176
_journal_paper_doi 10.1107/S0108270199002334
_journal_volume 55
_journal_year 1999
_chemical_formula_moiety 'C22 H32 N6 O4 S4'
_chemical_formula_sum 'C22 H32 N6 O4 S4'
_chemical_formula_weight 572.78
_chemical_name_common '1,4-bis(2'-formylphenyl)-1,4-dioxabutane  bisthiosemicarbazone'
_chemical_name_systematic
;2,2'-ethylenedioxydibenzaldehyde bis(thiosemicarbazone) bis(dimethyl
 sulfoxide)
;
_space_group_IT_number 15
_symmetry_cell_setting monoclinic
_symmetry_space_group_name_Hall '-C 2yc'
_symmetry_space_group_name_H-M 'C 1 2/c 1'
_audit_creation_method SHELXTL
_cell_angle_alpha 90.00
_cell_angle_beta 124.49(2)
_cell_angle_gamma 90.00
_cell_formula_units_Z 4
_cell_length_a 17.432(4)
_cell_length_b 17.339(4)
_cell_length_c 11.538(4)
_cell_measurement_reflns_used 20
_cell_measurement_temperature 293(2)
_cell_measurement_theta_max 12.61
_cell_measurement_theta_min 4.76
_cell_volume 2874.4(15)
_computing_cell_refinement XSCANS
_computing_data_collection 'XSCANS (Siemens, 1994)'
_computing_data_reduction XSCANS
_computing_molecular_graphics SHELXTL
_computing_publication_material SHELXTL
_computing_structure_refinement SHELXTL
_computing_structure_solution 'SHELXTL (Siemens, 1995)'
_diffrn_ambient_temperature 293(2)
_diffrn_measurement_device 'Siemens P4'
_diffrn_measurement_method '\w/2\q scans'
_diffrn_radiation_monochromator graphite
_diffrn_radiation_source 'fine-focus sealed tube'
_diffrn_radiation_type MoK\a
_diffrn_radiation_wavelength 0.71073
_diffrn_reflns_av_R_equivalents 0.030
_diffrn_reflns_av_sigmaI/netI 0.039
_diffrn_reflns_limit_h_max 20
_diffrn_reflns_limit_h_min -14
_diffrn_reflns_limit_k_max 20
_diffrn_reflns_limit_k_min -15
_diffrn_reflns_limit_l_max 1
_diffrn_reflns_limit_l_min -13
_diffrn_reflns_number 3953
_diffrn_reflns_theta_max 25.03
_diffrn_reflns_theta_min 1.84
_diffrn_standards_decay_% 3.3
_diffrn_standards_interval_count 97
_diffrn_standards_number 3
_exptl_absorpt_coefficient_mu 0.37
_exptl_absorpt_correction_type none
_exptl_crystal_colour yellow
_exptl_crystal_density_diffrn 1.324
_exptl_crystal_density_method 'not measured'
_exptl_crystal_description block
_exptl_crystal_F_000 1208
_exptl_crystal_size_max 0.42
_exptl_crystal_size_mid 0.36
_exptl_crystal_size_min 0.32
_refine_diff_density_max 0.23
_refine_diff_density_min -0.23
_refine_ls_extinction_method none
_refine_ls_goodness_of_fit_all 1.024
_refine_ls_goodness_of_fit_obs 1.064
_refine_ls_hydrogen_treatment mixed
_refine_ls_matrix_type full
_refine_ls_number_parameters 182
_refine_ls_number_reflns 2417
_refine_ls_number_restraints 0
_refine_ls_restrained_S_all 1.026
_refine_ls_restrained_S_obs 1.064
_refine_ls_R_factor_all 0.056
_refine_ls_R_factor_obs 0.040
_refine_ls_shift/esd_max <0.001
_refine_ls_shift/esd_mean 0.000
_refine_ls_structure_factor_coef Fsqd
_refine_ls_weighting_details 'w = 1/[\s^2^(Fo^2^)+(0.0533P)^2^+1.7286P] where P = (Fo^2^+2Fc^2^)/3'
_refine_ls_weighting_scheme calc
_refine_ls_wR_factor_all 0.111
_refine_ls_wR_factor_obs 0.102
_reflns_number_observed 1920
_reflns_number_total 2420
_reflns_observed_criterion I>2\s(I)
_cod_data_source_file fr1153.cif
_cod_data_source_block ad1
_cod_depositor_comments
;
The following automatic conversions were performed:
'_geom_bond_publ_flag' value 'Yes' changed to 'yes' according to
'/home/saulius/struct/CIF-dictionaries/cif_core.dic' dictionary named
'cif_core.dic' version 2.4.1 from 2010-06-29.

Automatic conversion script
Id: cif_fix_enum 1527 2010-12-29 10:47:43Z saulius 

The following automatic conversions were performed:

'_refine_ls_weighting_scheme' value 'calc w =
1/[\s^2^(Fo^2^)+(0.0533P)^2^+1.7286P] where P = (Fo^2^+2Fc^2^)/3' was
changed to 'calc'. New tag '_refine_ls_weighting_details' was
created. The value of the new tag was set to 'w =
1/[\s^2^(Fo^2^)+(0.0533P)^2^+1.7286P] where P = (Fo^2^+2Fc^2^)/3'.

Automatic conversion script
Id: cif_fix_values 3143 2015-03-26 13:38:13Z robertas 
;
_cod_original_cell_volume 2874.3(13)
_cod_original_sg_symbol_H-M 'C 2/c'
_cod_database_code 2008669
_cod_database_fobs_code 2008669

loop_
_symmetry_equiv_pos_as_xyz
'x, y, z'
'-x, y, -z+1/2'
'x+1/2, y+1/2, z'
'-x+1/2, y+1/2, -z+1/2'
'-x, -y, -z'
'x, -y, z-1/2'
'-x+1/2, -y+1/2, -z'
'x+1/2, -y+1/2, z-1/2'

loop_
_atom_site_aniso_label
_atom_site_aniso_U_11
_atom_site_aniso_U_22
_atom_site_aniso_U_33
_atom_site_aniso_U_12
_atom_site_aniso_U_13
_atom_site_aniso_U_23
S1 0.0424(4) 0.0508(4) 0.0308(3) -0.0082(3) 0.0191(3) 0.0024(2)
N2 0.0438(12) 0.0457(11) 0.0256(9) -0.0135(8) 0.0151(10) -0.0035(8)
O1 0.0596(11) 0.0403(9) 0.0406(10) -0.0185(8) 0.0179(10) -0.0012(7)
N3 0.0433(11) 0.0398(10) 0.0356(11) -0.0087(8) 0.0205(10) -0.0012(8)
C1 0.0326(12) 0.0324(11) 0.0312(11) 0.0010(8) 0.0167(11) -0.0011(8)
N1 0.0465(12) 0.0504(11) 0.0303(10) -0.0146(9) 0.0209(10) -0.0041(8)
C8 0.0397(13) 0.0405(12) 0.0399(14) -0.0035(10) 0.0144(12) 0.0056(10)
C3 0.0361(13) 0.0383(12) 0.0374(12) -0.0041(9) 0.0162(12) 0.0028(10)
C2 0.0459(14) 0.0423(13) 0.0325(12) -0.0104(10) 0.0171(12) -0.0028(10)
C4 0.052(2) 0.0500(14) 0.0442(15) -0.0074(11) 0.0252(14) -0.0025(11)
C5 0.068(2) 0.070(2) 0.048(2) 0.0050(15) 0.037(2) 0.0100(13)
C9 0.0490(15) 0.0260(10) 0.0517(15) -0.0051(10) 0.0134(14) 0.0015(10)
C7 0.059(2) 0.051(2) 0.057(2) -0.0157(13) 0.025(2) 0.0101(13)
C6 0.069(2) 0.064(2) 0.064(2) -0.0042(14) 0.040(2) 0.0204(15)
S2 0.0485(6) 0.0799(8) 0.0495(7) -0.0124(5) 0.0200(6) 0.0077(5)
O2 0.113(8) 0.089(7) 0.031(4) -0.025(5) 0.013(4) -0.011(4)
S2' 0.059(2) 0.073(2) 0.049(2) -0.0060(12) 0.0265(14) -0.0065(12)
O2' 0.079(10) 0.055(9) 0.060(12) 0.016(7) 0.027(9) 0.001(7)
C10 0.109(3) 0.077(2) 0.110(3) 0.006(2) 0.069(3) 0.006(2)
C11 0.096(3) 0.100(3) 0.048(2) 0.010(2) 0.028(2) -0.003(2)

loop_
_atom_site_label
_atom_site_fract_x
_atom_site_fract_y
_atom_site_fract_z
_atom_site_U_iso_or_equiv
_atom_site_thermal_displace_type
_atom_site_calc_flag
_atom_site_refinement_flags
_atom_site_occupancy
_atom_site_disorder_group
_atom_site_type_symbol
S1 0.38763(4) 0.05868(3) 0.01651(6) 0.0422(2) Uani d . 1 . S
N2 0.27294(13) -0.04073(10) 0.0180(2) 0.0409(5) Uani d . 1 . N
H2A 0.24183(13) -0.04121(10) -0.0723(2) 0.049 Uiso calc R 1 . H
O1 0.07232(12) -0.26422(9) -0.1060(2) 0.0526(5) Uani d . 1 . O
N3 0.24782(13) -0.08711(10) 0.0878(2) 0.0406(5) Uani d . 1 . N
C1 0.34788(15) 0.00575(11) 0.0949(2) 0.0328(5) Uani d . 1 . C
N1 0.38784(13) 0.00619(11) 0.2316(2) 0.0429(5) Uani d . 1 . N
H1A 0.36611(13) -0.02218(11) 0.2679(2) 0.051 Uiso calc R 1 . H
H1B 0.43570(13) 0.03485(11) 0.2848(2) 0.051 Uiso calc R 1 . H
C8 0.1008(2) -0.25064(13) 0.0295(3) 0.0445(6) Uani d . 1 . C
C3 0.1540(2) -0.18360(13) 0.0917(2) 0.0398(5) Uani d . 1 . C
C2 0.1805(2) -0.13421(13) 0.0170(2) 0.0431(5) Uani d . 1 . C
H2B 0.1489(2) -0.13714(13) -0.0803(2) 0.052 Uiso calc R 1 . H
C4 0.1828(2) -0.16605(15) 0.2283(3) 0.0501(6) Uani d . 1 . C
H4A 0.2172(2) -0.12147(15) 0.2708(3) 0.060 Uiso calc R 1 . H
C5 0.1613(2) -0.2135(2) 0.3020(3) 0.0600(7) Uani d . 1 . C
H5A 0.1813(2) -0.2009(2) 0.3934(3) 0.072 Uiso calc R 1 . H
C9 0.0125(2) -0.32895(12) -0.1769(3) 0.0507(6) Uani d . 1 . C
H9B 0.0446(2) -0.37503(12) -0.1264(3) 0.076 Uiso d R 1 . H
H9A -0.0438(2) -0.32392(12) -0.1809(3) 0.076 Uiso d R 1 . H
C7 0.0795(2) -0.2981(2) 0.1041(3) 0.0598(7) Uani d . 1 . C
H7A 0.0445(2) -0.3425(2) 0.0624(3) 0.072 Uiso calc R 1 . H
C6 0.1101(2) -0.2796(2) 0.2398(3) 0.0641(8) Uani d . 1 . C
H6A 0.0962(2) -0.3119(2) 0.2899(3) 0.077 Uiso calc R 1 . H
S2 0.16354(7) -0.09228(7) -0.37681(11) 0.0637(4) Uani d P 0.708(2) 1 S
O2 0.1517(11) -0.0475(9) -0.2771(12) 0.093(4) Uani d P 0.708(2) 1 O
S2' 0.0818(2) -0.1014(2) -0.3822(3) 0.0626(9) Uani d P 0.292(2) 2 S
O2' 0.140(3) -0.042(2) -0.278(4) 0.071(6) Uani d P 0.292(2) 2 O
C10 0.1392(3) -0.1870(2) -0.3597(4) 0.0941(11) Uani d . 1 . C
H10D 0.1539 -0.2118 -0.2750 0.141 Uiso d PR 0.292(2) 2 H
H10E 0.0995 -0.2199 -0.4387 0.141 Uiso d PR 0.292(2) 2 H
H10F 0.1955 -0.1771 -0.3537 0.141 Uiso d PR 0.292(2) 2 H
H10A 0.1884 -0.2071 -0.2701 0.141 Uiso d PR 0.708(2) 1 H
H10B 0.0816 -0.1889 -0.3668 0.141 Uiso d PR 0.708(2) 1 H
H10C 0.1338 -0.2175 -0.4334 0.141 Uiso d PR 0.708(2) 1 H
C11 0.0651(3) -0.0713(2) -0.5450(3) 0.0886(11) Uani d . 1 . C
H11D 0.0334 -0.0225 -0.5729 0.133 Uiso d PR 0.292(2) 2 H
H11E 0.1244 -0.0661 -0.5318 0.133 Uiso d PR 0.292(2) 2 H
H11F 0.0283 -0.1089 -0.6168 0.133 Uiso d PR 0.292(2) 2 H
H11A 0.0693 -0.0191 -0.5687 0.133 Uiso d PR 0.708(2) 1 H
H11B 0.0622 -0.1058 -0.6125 0.133 Uiso d PR 0.708(2) 1 H
H11C 0.0100 -0.0771 -0.5459 0.133 Uiso d PR 0.708(2) 1 H

loop_
_atom_type_symbol
_atom_type_description
_atom_type_scat_dispersion_real
_atom_type_scat_dispersion_imag
_atom_type_scat_source
C C 0.0033 0.0016 'International Tables Vol C Tables 4.2.6.8 and 6.1.1.4'
H H 0.0000 0.0000 'International Tables Vol C Tables 4.2.6.8 and 6.1.1.4'
N N 0.0061 0.0033 'International Tables Vol C Tables 4.2.6.8 and 6.1.1.4'
O O 0.0106 0.0060 'International Tables Vol C Tables 4.2.6.8 and 6.1.1.4'
S S 0.1246 0.1234 'International Tables Vol C Tables 4.2.6.8 and 6.1.1.4'

loop_
_geom_angle_atom_site_label_1
_geom_angle_atom_site_label_2
_geom_angle_atom_site_label_3
_geom_angle_site_symmetry_3
_geom_angle
_geom_angle_publ_flag
C1 N2 N3 . 118.3(2) yes
C8 O1 C9 . 117.6(2) no
C2 N3 N2 . 119.0(2) yes
N1 C1 N2 . 116.8(2) yes
N1 C1 S1 . 122.6(2) yes
N2 C1 S1 . 120.6(2) yes
O1 C8 C7 . 123.8(2) no
O1 C8 C3 . 115.7(2) no
C7 C8 C3 . 120.4(2) no
C4 C3 C8 . 118.1(2) no
C4 C3 C2 . 120.5(2) no
C8 C3 C2 . 121.4(2) no
N3 C2 C3 . 118.9(2) yes
C5 C4 C3 . 121.2(2) no
C4 C5 C6 . 119.8(3) no
O1 C9 C9 2_554 107.4(2) no
C6 C7 C8 . 120.1(2) no
C7 C6 C5 . 120.4(2) no
O2 S2 C10 . 104.7(7) no
O2 S2 C11 . 105.6(5) no
C10 S2 C11 . 100.0(2) no
O2' S2' C10 . 114.0(10) no
O2' S2' C11 . 106(2) no
C10 S2' C11 . 98.2(2) no

loop_
_geom_bond_atom_site_label_1
_geom_bond_atom_site_label_2
_geom_bond_site_symmetry_2
_geom_bond_distance
_geom_bond_publ_flag
S1 C1 . 1.689(2) yes
N2 C1 . 1.353(3) yes
N2 N3 . 1.373(2) yes
O1 C8 . 1.367(3) no
O1 C9 . 1.432(3) no
N3 C2 . 1.272(3) yes
C1 N1 . 1.315(3) yes
C8 C7 . 1.385(3) no
C8 C3 . 1.404(3) no
C3 C4 . 1.390(3) no
C3 C2 . 1.463(3) yes
C4 C5 . 1.378(3) no
C5 C6 . 1.379(4) no
C9 C9 2_554 1.485(5) no
C7 C6 . 1.376(4) no
S2 O2 . 1.50(2) no
S2 C10 . 1.735(4) no
S2 C11 . 1.752(4) no
S2' O2' . 1.47(4) no
S2' C10 . 1.726(4) no
S2' C11 . 1.807(4) no
